data_7060940
loop_
_publ_author_name
'Panova, Yulia'
'Khristolyubova, Alexandra'
'Sushev, Vyacheslav'
'Zolotareva, Natalya'
'Baranov, Evgeny V.'
'Fukin, Georgii K.'
'Kornev, Alexander'

_publ_section_title
;
 Rearrangements and Reductive Cleavage of
 3&#x0430;,6&#x0430;-Diaza-1,4-diphosphapentalenes
;
_journal_name_full 'New Journal of Chemistry'
_journal_paper_doi 10.1039/D1NJ03341G
_journal_year 2021
_chemical_formula_sum 'C14 H18 N Na O2 P2'
_chemical_formula_weight 317.22
_space_group_crystal_system triclinic
_space_group_IT_number 2
_space_group_name_Hall '-P 1'
_space_group_name_H-M_alt 'P -1'
_atom_sites_solution_hydrogens geom
_atom_sites_solution_primary dual
_atom_sites_solution_secondary difmap
_audit_creation_method SHELXL-2018/3
_audit_update_record
;
2021-06-16 deposited with the CCDC.	2021-09-06 downloaded from the CCDC.
;
_cell_angle_alpha 106.580(2)
_cell_angle_beta 107.348(2)
_cell_angle_gamma 90.391(2)
_cell_formula_units_Z 2
_cell_length_a 7.1413(5)
_cell_length_b 10.5119(7)
_cell_length_c 11.2705(8)
_cell_measurement_reflns_used 6058
_cell_measurement_temperature 100(2)
_cell_measurement_theta_max 27.13
_cell_measurement_theta_min 2.38
_cell_volume 770.08(9)
_computing_cell_refinement SAINT
_computing_data_collection APEX3
_computing_data_reduction SAINT
_computing_molecular_graphics SHELXTL
_computing_publication_material SHELXTL
_computing_structure_refinement 'SHELXL-2018/3 (Sheldrick, 2018)'
_computing_structure_solution 'SHELXT-2014/5 (Sheldrick, 2014)'
_diffrn_ambient_temperature 100(2)
_diffrn_measured_fraction_theta_full 0.993
_diffrn_measured_fraction_theta_max 0.985
_diffrn_measurement_device_type 'Bruker D8 Quest (CMOS)'
_diffrn_measurement_method '\w scans'
_diffrn_radiation_type MoK\a
_diffrn_radiation_wavelength 0.71073
_diffrn_reflns_av_unetI/netI 0.1239
_diffrn_reflns_Laue_measured_fraction_full 0.993
_diffrn_reflns_Laue_measured_fraction_max 0.985
_diffrn_reflns_limit_h_max 8
_diffrn_reflns_limit_h_min -9
_diffrn_reflns_limit_k_max 12
_diffrn_reflns_limit_k_min -13
_diffrn_reflns_limit_l_max 14
_diffrn_reflns_limit_l_min 0
_diffrn_reflns_number 5745
_diffrn_reflns_point_group_measured_fraction_full 0.993
_diffrn_reflns_point_group_measured_fraction_max 0.985
_diffrn_reflns_theta_full 25.242
_diffrn_reflns_theta_max 27.183
_diffrn_reflns_theta_min 2.375
_diffrn_source 'microfocus tube'
_exptl_absorpt_coefficient_mu 0.310
_exptl_absorpt_correction_T_max 0.958805
_exptl_absorpt_correction_T_min 0.644369
_exptl_absorpt_correction_type multi-scan
_exptl_absorpt_process_details TWINABS-2012/1
_exptl_crystal_colour colorless
_exptl_crystal_density_diffrn 1.368
_exptl_crystal_description plate
_exptl_crystal_F_000 332
_exptl_crystal_size_max 0.140
_exptl_crystal_size_mid 0.050
_exptl_crystal_size_min 0.020
_refine_diff_density_max 0.637
_refine_diff_density_min -0.571
_refine_diff_density_rms 0.127
_refine_ls_extinction_method none
_refine_ls_goodness_of_fit_ref 1.035
_refine_ls_hydrogen_treatment constr
_refine_ls_matrix_type full
_refine_ls_number_parameters 224
_refine_ls_number_reflns 5745
_refine_ls_number_restraints 84
_refine_ls_restrained_S_all 1.030
_refine_ls_R_factor_all 0.1434
_refine_ls_R_factor_gt 0.0770
_refine_ls_shift/su_max 0.000
_refine_ls_shift/su_mean 0.000
_refine_ls_structure_factor_coef Fsqd
_refine_ls_weighting_details 'w=1/[\s^2^(Fo^2^)+(0.0378P)^2^+1.2630P] where P=(Fo^2^+2Fc^2^)/3'
_refine_ls_weighting_scheme calc
_refine_ls_wR_factor_gt 0.1331
_refine_ls_wR_factor_ref 0.1571
_reflns_Friedel_coverage 0.000
_reflns_number_gt 3582
_reflns_number_total 5745
_reflns_threshold_expression 'I > 2\s(I)'
_cod_data_source_file d1nj03341g2.cif
_cod_data_source_block ppnnadme_a
_cod_database_code 7060940
_shelx_shelxl_version_number 2018/3
_shelx_space_group_comment
;
The symmetry employed for this shelxl refinement is uniquely defined
by the following loop, which should always be used as a source of
symmetry information in preference to the above space-group names.
They are only intended as comments.
;
_shelx_estimated_absorpt_t_min 0.958
_shelx_estimated_absorpt_t_max 0.994

loop_
_space_group_symop_operation_xyz
'x, y, z'
'-x, -y, -z'

loop_
_atom_site_label
_atom_site_type_symbol
_atom_site_fract_x
_atom_site_fract_y
_atom_site_fract_z
_atom_site_U_iso_or_equiv
_atom_site_adp_type
_atom_site_occupancy
_atom_site_site_symmetry_order
_atom_site_calc_flag
_atom_site_refinement_flags_posn
_atom_site_refinement_flags_adp
_atom_site_refinement_flags_occupancy
_atom_site_disorder_assembly
_atom_site_disorder_group
Na1 Na 0.7555(2) 0.46040(17) 0.50541(16) 0.0195(4) Uani 1 1 d . . . . .
P1 P 0.86543(19) 0.61499(12) 0.31694(12) 0.0201(3) Uani 1 1 d . . . . .
P2 P 0.78460(19) 0.57000(12) 0.11419(12) 0.0213(3) Uani 1 1 d . . . . .
N1 N 0.8853(5) 0.4592(3) 0.3275(3) 0.0165(8) Uani 1 1 d . . . . .
O1 O 0.5969(4) 0.5971(3) 0.6501(3) 0.0176(7) Uani 1 1 d . . . . .
O2 O 0.3924(5) 0.7467(3) 0.4960(3) 0.0227(7) Uani 1 1 d . . . . .
C1 C 0.7894(6) 0.4007(4) 0.0964(4) 0.0150(10) Uani 1 1 d . . . . .
C2 C 0.8415(6) 0.3633(4) 0.2102(4) 0.0176(10) Uani 1 1 d . . . . .
C3 C 0.8126(11) 0.2210(5) 0.2049(7) 0.015(3) Uani 0.506(5) 1 d G U P A 1
C4 C 0.8943(13) 0.1813(7) 0.3154(5) 0.022(7) Uani 0.506(5) 1 d G U P A 1
H4A H 0.967777 0.245188 0.395057 0.027 Uiso 0.506(5) 1 calc R U P A 1
C5 C 0.8686(12) 0.0482(8) 0.3093(5) 0.025(3) Uani 0.506(5) 1 d G U P A 1
H5A H 0.924431 0.021010 0.384791 0.029 Uiso 0.506(5) 1 calc R U P A 1
C6 C 0.7611(11) -0.0453(6) 0.1927(7) 0.028(2) Uani 0.506(5) 1 d G U P A 1
H6A H 0.743508 -0.136304 0.188534 0.033 Uiso 0.506(5) 1 calc R U P A 1
C7 C 0.6794(9) -0.0056(5) 0.0822(5) 0.029(3) Uani 0.506(5) 1 d G U P A 1
H7A H 0.605930 -0.069441 0.002541 0.035 Uiso 0.506(5) 1 calc R U P A 1
C8 C 0.7051(9) 0.1276(6) 0.0883(5) 0.016(2) Uani 0.506(5) 1 d G U P A 1
C9 C 0.6104(14) 0.1730(9) -0.0314(9) 0.023(2) Uani 0.506(5) 1 d . U P A 1
H9A H 0.477915 0.199847 -0.030914 0.028 Uiso 0.506(5) 1 calc R U P A 1
H9B H 0.594078 0.097707 -0.111212 0.028 Uiso 0.506(5) 1 calc R U P A 1
C3' C 0.8788(11) 0.2193(5) 0.2010(7) 0.015(3) Uani 0.494(5) 1 d G U P A 2
C4' C 0.8974(12) 0.1739(7) 0.3080(5) 0.014(7) Uani 0.494(5) 1 d G U P A 2
H4'A H 0.894759 0.234172 0.388182 0.017 Uiso 0.494(5) 1 calc R U P A 2
C5' C 0.9200(12) 0.0403(8) 0.2976(5) 0.022(3) Uani 0.494(5) 1 d G U P A 2
H5'A H 0.932696 0.009289 0.370735 0.027 Uiso 0.494(5) 1 calc R U P A 2
C6' C 0.9239(10) -0.0479(5) 0.1803(6) 0.025(2) Uani 0.494(5) 1 d G U P A 2
H6'A H 0.939318 -0.139216 0.173211 0.030 Uiso 0.494(5) 1 calc R U P A 2
C7' C 0.9053(9) -0.0025(5) 0.0733(5) 0.017(2) Uani 0.494(5) 1 d G U P A 2
H7'A H 0.908001 -0.062839 -0.006869 0.021 Uiso 0.494(5) 1 calc R U P A 2
C8' C 0.8828(9) 0.1310(5) 0.0837(5) 0.016(2) Uani 0.494(5) 1 d G U P A 2
C9' C 0.8759(13) 0.1830(9) -0.0299(8) 0.016(2) Uani 0.494(5) 1 d . U P A 2
H9'A H 0.828463 0.109250 -0.112549 0.019 Uiso 0.494(5) 1 calc R U P A 2
H9'B H 1.010153 0.218286 -0.020627 0.019 Uiso 0.494(5) 1 calc R U P A 2
C10 C 0.7388(7) 0.2932(4) -0.0337(4) 0.0214(11) Uani 1 1 d . . . . .
H10A H 0.861370 0.262443 -0.051187 0.026 Uiso 0.506(5) 1 calc R U P A 1
H10B H 0.665037 0.329506 -0.104095 0.026 Uiso 0.506(5) 1 calc R U P A 1
H10C H 0.747956 0.333510 -0.101340 0.026 Uiso 0.494(5) 1 calc R U P A 2
H10D H 0.601136 0.254054 -0.057939 0.026 Uiso 0.494(5) 1 calc R U P A 2
C11 C 0.6406(7) 0.5417(5) 0.7576(4) 0.0228(11) Uani 1 1 d . . . . .
H11A H 0.554957 0.575234 0.810941 0.034 Uiso 1 1 calc R U . . .
H11B H 0.778784 0.568009 0.811067 0.034 Uiso 1 1 calc R U . . .
H11C H 0.617587 0.444153 0.723815 0.034 Uiso 1 1 calc R U . . .
C12 C 0.6132(7) 0.7400(4) 0.6984(4) 0.0231(11) Uani 1 1 d . . . . .
H12A H 0.745642 0.773487 0.762020 0.028 Uiso 1 1 calc R U . . .
H12B H 0.513859 0.768096 0.743476 0.028 Uiso 1 1 calc R U . . .
C13 C 0.5809(7) 0.7976(5) 0.5876(4) 0.0244(12) Uani 1 1 d . . . . .
H13A H 0.588985 0.896103 0.620512 0.029 Uiso 1 1 calc R U . . .
H13B H 0.684215 0.773518 0.545224 0.029 Uiso 1 1 calc R U . . .
C14 C 0.3385(8) 0.8206(5) 0.4036(5) 0.0294(12) Uani 1 1 d . . . . .
H14A H 0.216313 0.777191 0.334708 0.044 Uiso 1 1 calc R U . . .
H14B H 0.444082 0.823371 0.365051 0.044 Uiso 1 1 calc R U . . .
H14C H 0.318187 0.911780 0.447920 0.044 Uiso 1 1 calc R U . . .

loop_
_atom_site_aniso_label
_atom_site_aniso_U_11
_atom_site_aniso_U_22
_atom_site_aniso_U_33
_atom_site_aniso_U_23
_atom_site_aniso_U_13
_atom_site_aniso_U_12
Na1 0.0157(10) 0.0283(10) 0.0144(9) 0.0055(8) 0.0055(8) 0.0031(8)
P1 0.0234(7) 0.0192(7) 0.0142(6) 0.0016(5) 0.0043(5) 0.0002(5)
P2 0.0260(7) 0.0196(7) 0.0185(7) 0.0069(5) 0.0059(6) 0.0017(5)
N1 0.019(2) 0.018(2) 0.0116(19) 0.0031(16) 0.0045(16) -0.0020(16)
O1 0.0216(18) 0.0195(17) 0.0114(15) 0.0053(13) 0.0045(13) 0.0032(13)
O2 0.0233(18) 0.0218(17) 0.0237(18) 0.0115(14) 0.0041(15) -0.0010(14)
C1 0.015(2) 0.019(2) 0.011(2) 0.0044(19) 0.0041(19) 0.0014(19)
C2 0.018(2) 0.020(2) 0.014(2) 0.004(2) 0.005(2) -0.0001(19)
C3 0.014(5) 0.018(4) 0.012(4) 0.002(3) 0.007(4) 0.003(3)
C4 0.020(9) 0.025(9) 0.022(8) 0.009(5) 0.007(5) 0.002(5)
C5 0.022(5) 0.032(5) 0.021(5) 0.009(4) 0.008(4) 0.004(4)
C6 0.031(5) 0.025(4) 0.032(5) 0.010(4) 0.016(4) 0.009(4)
C7 0.030(5) 0.029(5) 0.028(5) 0.005(4) 0.013(4) 0.005(4)
C8 0.016(4) 0.019(4) 0.014(4) 0.005(3) 0.008(3) 0.002(3)
C9 0.026(4) 0.022(4) 0.018(4) 0.002(3) 0.006(3) 0.002(3)
C3' 0.010(5) 0.020(5) 0.017(4) 0.008(4) 0.009(4) -0.002(3)
C4' 0.010(8) 0.014(8) 0.015(7) 0.002(4) 0.003(5) 0.002(5)
C5' 0.024(5) 0.024(5) 0.021(5) 0.011(4) 0.008(4) 0.006(4)
C6' 0.021(5) 0.025(4) 0.030(5) 0.011(4) 0.004(4) 0.006(4)
C7' 0.018(4) 0.019(4) 0.012(4) 0.001(3) 0.005(3) 0.002(3)
C8' 0.009(4) 0.015(4) 0.017(4) 0.002(3) -0.001(3) 0.001(3)
C9' 0.015(4) 0.019(4) 0.011(4) 0.003(3) 0.002(3) 0.001(3)
C10 0.032(3) 0.019(2) 0.011(2) 0.0025(19) 0.006(2) 0.003(2)
C11 0.021(3) 0.033(3) 0.016(2) 0.011(2) 0.004(2) 0.003(2)
C12 0.026(3) 0.022(3) 0.015(2) 0.001(2) 0.002(2) -0.001(2)
C13 0.028(3) 0.019(3) 0.020(3) 0.006(2) 0.000(2) -0.004(2)
C14 0.030(3) 0.030(3) 0.031(3) 0.017(2) 0.006(2) -0.003(2)

loop_
_atom_type_symbol
_atom_type_description
_atom_type_scat_dispersion_real
_atom_type_scat_dispersion_imag
_atom_type_scat_source
C C 0.0033 0.0016 'International Tables Vol C Tables 4.2.6.8 and 6.1.1.4'
H H 0.0000 0.0000 'International Tables Vol C Tables 4.2.6.8 and 6.1.1.4'
N N 0.0061 0.0033 'International Tables Vol C Tables 4.2.6.8 and 6.1.1.4'
O O 0.0106 0.0060 'International Tables Vol C Tables 4.2.6.8 and 6.1.1.4'
Na Na 0.0362 0.0249 'International Tables Vol C Tables 4.2.6.8 and 6.1.1.4'
P P 0.1023 0.0942 'International Tables Vol C Tables 4.2.6.8 and 6.1.1.4'

loop_
_geom_angle_atom_site_label_1
_geom_angle_atom_site_label_2
_geom_angle_atom_site_label_3
_geom_angle
_geom_angle_site_symmetry_1
_geom_angle_site_symmetry_3
_geom_angle_publ_flag
O2 Na1 O1 94.32(12) 2_666 . ?
O2 Na1 N1 118.17(13) 2_666 . ?
O1 Na1 N1 142.19(13) . . ?
O2 Na1 O1 67.98(11) 2_666 2_666 ?
O1 Na1 O1 82.75(11) . 2_666 ?
N1 Na1 O1 91.64(12) . 2_666 ?
O2 Na1 N1 115.60(12) 2_666 2_766 ?
O1 Na1 N1 93.74(12) . 2_766 ?
N1 Na1 N1 89.20(12) . 2_766 ?
O1 Na1 N1 175.27(13) 2_666 2_766 ?
O2 Na1 C11 77.41(12) 2_666 . ?
O1 Na1 C11 27.11(11) . . ?
N1 Na1 C11 164.37(14) . . ?
O1 Na1 C11 95.84(12) 2_666 . ?
N1 Na1 C11 82.25(12) 2_766 . ?
O2 Na1 P1 84.22(9) 2_666 2_766 ?
O1 Na1 P1 106.02(9) . 2_766 ?
N1 Na1 P1 96.58(10) . 2_766 ?
O1 Na1 P1 151.57(10) 2_666 2_766 ?
N1 Na1 P1 32.69(8) 2_766 2_766 ?
C11 Na1 P1 83.27(10) . 2_766 ?
O2 Na1 P1 142.94(10) 2_666 . ?
O1 Na1 P1 112.36(9) . . ?
N1 Na1 P1 29.93(9) . . ?
O1 Na1 P1 89.60(8) 2_666 . ?
N1 Na1 P1 88.82(9) 2_766 . ?
C11 Na1 P1 136.15(11) . . ?
P1 Na1 P1 110.73(5) 2_766 . ?
O2 Na1 Na1 129.30(11) 2_666 2_766 ?
O1 Na1 Na1 125.41(11) . 2_766 ?
N1 Na1 Na1 46.89(9) . 2_766 ?
O1 Na1 Na1 138.32(11) 2_666 2_766 ?
N1 Na1 Na1 42.32(8) 2_766 2_766 ?
C11 Na1 Na1 123.36(11) . 2_766 ?
P1 Na1 Na1 57.50(5) 2_766 2_766 ?
P1 Na1 Na1 53.23(5) . 2_766 ?
O2 Na1 Na1 77.98(10) 2_666 2_666 ?
O1 Na1 Na1 42.85(8) . 2_666 ?
N1 Na1 Na1 122.04(11) . 2_666 ?
O1 Na1 Na1 39.90(7) 2_666 2_666 ?
N1 Na1 Na1 136.50(11) 2_766 2_666 ?
C11 Na1 Na1 59.62(9) . 2_666 ?
P1 Na1 Na1 141.38(8) 2_766 2_666 ?
P1 Na1 Na1 103.96(7) . 2_666 ?
Na1 Na1 Na1 152.47(10) 2_766 2_666 ?
N1 P1 P2 98.51(14) . . ?
N1 P1 Na1 58.45(13) . 2_766 ?
P2 P1 Na1 125.93(7) . 2_766 ?
N1 P1 Na1 46.54(13) . . ?
P2 P1 Na1 132.04(7) . . ?
Na1 P1 Na1 69.27(5) 2_766 . ?
C1 P2 P1 91.19(15) . . ?
C2 N1 P1 114.0(3) . . ?
C2 N1 Na1 126.5(3) . . ?
P1 N1 Na1 103.53(17) . . ?
C2 N1 Na1 125.2(3) . 2_766 ?
P1 N1 Na1 88.86(15) . 2_766 ?
Na1 N1 Na1 90.80(12) . 2_766 ?
C12 O1 C11 109.8(3) . . ?
C12 O1 Na1 128.1(3) . . ?
C11 O1 Na1 103.5(2) . . ?
C12 O1 Na1 102.8(2) . 2_666 ?
C11 O1 Na1 115.3(2) . 2_666 ?
Na1 O1 Na1 97.25(11) . 2_666 ?
C13 O2 C14 110.6(3) . . ?
C13 O2 Na1 118.0(2) . 2_666 ?
C14 O2 Na1 130.4(3) . 2_666 ?
C2 C1 C10 118.8(4) . . ?
C2 C1 P2 117.0(3) . . ?
C10 C1 P2 124.2(3) . . ?
N1 C2 C1 119.2(4) . . ?
N1 C2 C3 118.9(4) . . ?
C1 C2 C3 120.8(4) . . ?
N1 C2 C3' 121.3(4) . . ?
C1 C2 C3' 118.8(4) . . ?
C4 C3 C8 120.0 . . ?
C4 C3 C2 120.3(5) . . ?
C8 C3 C2 119.7(5) . . ?
C3 C4 C5 120.0 . . ?
C3 C4 H4A 120.0 . . ?
C5 C4 H4A 120.0 . . ?
C6 C5 C4 120.0 . . ?
C6 C5 H5A 120.0 . . ?
C4 C5 H5A 120.0 . . ?
C5 C6 C7 120.0 . . ?
C5 C6 H6A 120.0 . . ?
C7 C6 H6A 120.0 . . ?
C6 C7 C8 120.0 . . ?
C6 C7 H7A 120.0 . . ?
C8 C7 H7A 120.0 . . ?
C7 C8 C3 120.0 . . ?
C7 C8 C9 120.4(5) . . ?
C3 C8 C9 119.6(5) . . ?
C8 C9 C10 111.4(6) . . ?
C8 C9 H9A 109.3 . . ?
C10 C9 H9A 109.3 . . ?
C8 C9 H9B 109.3 . . ?
C10 C9 H9B 109.3 . . ?
H9A C9 H9B 108.0 . . ?
C4' C3' C8' 120.0 . . ?
C4' C3' C2 119.8(5) . . ?
C8' C3' C2 120.1(5) . . ?
C3' C4' C5' 120.0 . . ?
C3' C4' H4'A 120.0 . . ?
C5' C4' H4'A 120.0 . . ?
C6' C5' C4' 120.0 . . ?
C6' C5' H5'A 120.0 . . ?
C4' C5' H5'A 120.0 . . ?
C5' C6' C7' 120.0 . . ?
C5' C6' H6'A 120.0 . . ?
C7' C6' H6'A 120.0 . . ?
C8' C7' C6' 120.0 . . ?
C8' C7' H7'A 120.0 . . ?
C6' C7' H7'A 120.0 . . ?
C7' C8' C3' 120.0 . . ?
C7' C8' C9' 120.2(5) . . ?
C3' C8' C9' 119.6(5) . . ?
C8' C9' C10 110.1(6) . . ?
C8' C9' H9'A 109.6 . . ?
C10 C9' H9'A 109.6 . . ?
C8' C9' H9'B 109.6 . . ?
C10 C9' H9'B 109.6 . . ?
H9'A C9' H9'B 108.2 . . ?
C1 C10 C9' 111.9(5) . . ?
C1 C10 C9 109.6(5) . . ?
C1 C10 H10A 109.8 . . ?
C9 C10 H10A 109.8 . . ?
C1 C10 H10B 109.8 . . ?
C9 C10 H10B 109.8 . . ?
H10A C10 H10B 108.2 . . ?
C1 C10 H10C 109.2 . . ?
C9' C10 H10C 109.2 . . ?
C1 C10 H10D 109.2 . . ?
C9' C10 H10D 109.2 . . ?
H10C C10 H10D 107.9 . . ?
O1 C11 Na1 49.42(19) . . ?
O1 C11 H11A 109.5 . . ?
Na1 C11 H11A 155.6 . . ?
O1 C11 H11B 109.5 . . ?
Na1 C11 H11B 91.4 . . ?
H11A C11 H11B 109.5 . . ?
O1 C11 H11C 109.5 . . ?
Na1 C11 H11C 73.5 . . ?
H11A C11 H11C 109.5 . . ?
H11B C11 H11C 109.5 . . ?
O1 C12 C13 109.8(4) . . ?
O1 C12 H12A 109.7 . . ?
C13 C12 H12A 109.7 . . ?
O1 C12 H12B 109.7 . . ?
C13 C12 H12B 109.7 . . ?
H12A C12 H12B 108.2 . . ?
O2 C13 C12 109.1(4) . . ?
O2 C13 H13A 109.9 . . ?
C12 C13 H13A 109.9 . . ?
O2 C13 H13B 109.9 . . ?
C12 C13 H13B 109.9 . . ?
H13A C13 H13B 108.3 . . ?
O2 C14 H14A 109.5 . . ?
O2 C14 H14B 109.5 . . ?
H14A C14 H14B 109.5 . . ?
O2 C14 H14C 109.5 . . ?
H14A C14 H14C 109.5 . . ?
H14B C14 H14C 109.5 . . ?

loop_
_geom_bond_atom_site_label_1
_geom_bond_atom_site_label_2
_geom_bond_distance
_geom_bond_site_symmetry_2
_geom_bond_publ_flag
Na1 O2 2.407(3) 2_666 ?
Na1 O1 2.407(3) . ?
Na1 N1 2.444(4) . ?
Na1 O1 2.552(3) 2_666 ?
Na1 N1 2.650(4) 2_766 ?
Na1 C11 3.082(5) . ?
Na1 P1 3.109(2) 2_766 ?
Na1 P1 3.274(2) . ?
Na1 Na1 3.630(3) 2_766 ?
Na1 Na1 3.722(3) 2_666 ?
P1 N1 1.680(4) . ?
P1 P2 2.0908(17) . ?
P2 C1 1.734(4) . ?
N1 C2 1.360(5) . ?
O1 C12 1.435(5) . ?
O1 C11 1.444(5) . ?
O2 C13 1.418(5) . ?
O2 C14 1.436(5) . ?
C1 C2 1.395(6) . ?
C1 C10 1.513(6) . ?
C2 C3 1.489(7) . ?
C2 C3' 1.518(7) . ?
C3 C4 1.3900 . ?
C3 C8 1.3900 . ?
C4 C5 1.3900 . ?
C4 H4A 0.9500 . ?
C5 C6 1.3900 . ?
C5 H5A 0.9500 . ?
C6 C7 1.3900 . ?
C6 H6A 0.9500 . ?
C7 C8 1.3900 . ?
C7 H7A 0.9500 . ?
C8 C9 1.527(10) . ?
C9 C10 1.566(10) . ?
C9 H9A 0.9900 . ?
C9 H9B 0.9900 . ?
C3' C4' 1.3900 . ?
C3' C8' 1.3900 . ?
C4' C5' 1.3900 . ?
C4' H4'A 0.9500 . ?
C5' C6' 1.3900 . ?
C5' H5'A 0.9500 . ?
C6' C7' 1.3900 . ?
C6' H6'A 0.9500 . ?
C7' C8' 1.3900 . ?
C7' H7'A 0.9500 . ?
C8' C9' 1.517(9) . ?
C9' C10 1.523(9) . ?
C9' H9'A 0.9900 . ?
C9' H9'B 0.9900 . ?
C10 H10A 0.9900 . ?
C10 H10B 0.9900 . ?
C10 H10C 0.9900 . ?
C10 H10D 0.9900 . ?
C11 H11A 0.9800 . ?
C11 H11B 0.9800 . ?
C11 H11C 0.9800 . ?
C12 C13 1.498(6) . ?
C12 H12A 0.9900 . ?
C12 H12B 0.9900 . ?
C13 H13A 0.9900 . ?
C13 H13B 0.9900 . ?
C14 H14A 0.9800 . ?
C14 H14B 0.9800 . ?
C14 H14C 0.9800 . ?

loop_
_geom_torsion_atom_site_label_1
_geom_torsion_atom_site_label_2
_geom_torsion_atom_site_label_3
_geom_torsion_atom_site_label_4
_geom_torsion
_geom_torsion_site_symmetry_1
_geom_torsion_site_symmetry_2
_geom_torsion_site_symmetry_3
_geom_torsion_site_symmetry_4
_geom_torsion_publ_flag
P2 P1 N1 C2 -1.3(3) . . . . ?
Na1 P1 N1 C2 -128.5(3) 2_766 . . . ?
Na1 P1 N1 C2 141.0(4) . . . . ?
P2 P1 N1 Na1 -142.27(12) . . . . ?
Na1 P1 N1 Na1 90.54(14) 2_766 . . . ?
P2 P1 N1 Na1 127.18(9) . . . 2_766 ?
Na1 P1 N1 Na1 -90.54(14) . . . 2_766 ?
P1 P2 C1 C2 -0.7(4) . . . . ?
P1 P2 C1 C10 178.5(4) . . . . ?
P1 N1 C2 C1 1.0(5) . . . . ?
Na1 N1 C2 C1 131.4(4) . . . . ?
Na1 N1 C2 C1 -105.7(4) 2_766 . . . ?
P1 N1 C2 C3 -167.3(4) . . . . ?
Na1 N1 C2 C3 -36.9(6) . . . . ?
Na1 N1 C2 C3 86.0(5) 2_766 . . . ?
P1 N1 C2 C3' 171.3(4) . . . . ?
Na1 N1 C2 C3' -58.3(6) . . . . ?
Na1 N1 C2 C3' 64.6(6) 2_766 . . . ?
C10 C1 C2 N1 -179.3(4) . . . . ?
P2 C1 C2 N1 0.0(6) . . . . ?
C10 C1 C2 C3 -11.2(7) . . . . ?
P2 C1 C2 C3 168.0(4) . . . . ?
C10 C1 C2 C3' 10.1(7) . . . . ?
P2 C1 C2 C3' -170.6(4) . . . . ?
N1 C2 C3 C4 -22.7(7) . . . . ?
C1 C2 C3 C4 169.2(4) . . . . ?
N1 C2 C3 C8 158.0(4) . . . . ?
C1 C2 C3 C8 -10.1(8) . . . . ?
C8 C3 C4 C5 0.0 . . . . ?
C2 C3 C4 C5 -179.3(7) . . . . ?
C3 C4 C5 C6 0.0 . . . . ?
C4 C5 C6 C7 0.0 . . . . ?
C5 C6 C7 C8 0.0 . . . . ?
C6 C7 C8 C3 0.0 . . . . ?
C6 C7 C8 C9 -178.0(7) . . . . ?
C4 C3 C8 C7 0.0 . . . . ?
C2 C3 C8 C7 179.3(7) . . . . ?
C4 C3 C8 C9 178.0(7) . . . . ?
C2 C3 C8 C9 -2.7(8) . . . . ?
C7 C8 C9 C10 -148.5(5) . . . . ?
C3 C8 C9 C10 33.5(9) . . . . ?
N1 C2 C3' C4' 20.7(6) . . . . ?
C1 C2 C3' C4' -169.0(4) . . . . ?
N1 C2 C3' C8' -163.1(4) . . . . ?
C1 C2 C3' C8' 7.2(7) . . . . ?
C8' C3' C4' C5' 0.0 . . . . ?
C2 C3' C4' C5' 176.2(6) . . . . ?
C3' C4' C5' C6' 0.0 . . . . ?
C4' C5' C6' C7' 0.0 . . . . ?
C5' C6' C7' C8' 0.0 . . . . ?
C6' C7' C8' C3' 0.0 . . . . ?
C6' C7' C8' C9' 176.0(6) . . . . ?
C4' C3' C8' C7' 0.0 . . . . ?
C2 C3' C8' C7' -176.2(6) . . . . ?
C4' C3' C8' C9' -176.0(6) . . . . ?
C2 C3' C8' C9' 7.8(7) . . . . ?
C7' C8' C9' C10 146.5(5) . . . . ?
C3' C8' C9' C10 -37.5(8) . . . . ?
C2 C1 C10 C9' -40.6(6) . . . . ?
P2 C1 C10 C9' 140.2(5) . . . . ?
C2 C1 C10 C9 41.2(6) . . . . ?
P2 C1 C10 C9 -138.0(5) . . . . ?
C8' C9' C10 C1 52.2(7) . . . . ?
C8 C9 C10 C1 -50.7(8) . . . . ?
C12 O1 C11 Na1 -139.5(4) . . . . ?
Na1 O1 C11 Na1 104.9(2) 2_666 . . . ?
C11 O1 C12 C13 176.3(4) . . . . ?
Na1 O1 C12 C13 49.6(5) . . . . ?
Na1 O1 C12 C13 -60.4(4) 2_666 . . . ?
C14 O2 C13 C12 167.5(4) . . . . ?
Na1 O2 C13 C12 -22.5(5) 2_666 . . . ?
O1 C12 C13 O2 58.2(5) . . . . ?
